data_2007150
loop_
_publ_author_name
'Kandasamy Chinnakali'
'Hoong-Kun Fun'
'Kamaraj Sriraghavan'
'Vaylakkavoor T.Ramakrishnan'

_publ_section_title
;
 4-Methyl-7,10-dihydrobenzo[<i>h</i>]coumarin and
 4-Methyl-7,8,9,10-tetrahydro-8,9-epoxybenzo[<i>h</i>]coumarin
;
_journal_issue 4
_journal_name_full 'Acta Crystallographica Section C'
_journal_page_first 542
_journal_page_last 544
_journal_paper_doi 10.1107/S0108270197016508
_journal_volume 54
_journal_year 1998
_chemical_formula_sum 'C14 H12 O2'
_chemical_formula_weight 212.24
_chemical_name_systematic
;
4-Methyl-7,10-dihydro-7,8-benzocoumarin
;
_space_group_IT_number 14
_symmetry_cell_setting monoclinic
_symmetry_space_group_name_Hall '-P 2yn'
_symmetry_space_group_name_H-M 'P 1 21/n 1'
_audit_creation_method SHELXL
_cell_angle_alpha 90.00
_cell_angle_beta 96.781(9)
_cell_angle_gamma 90.00
_cell_formula_units_Z 4
_cell_length_a 8.2178(8)
_cell_length_b 13.3450(10)
_cell_length_c 9.7934(9)
_cell_measurement_reflns_used 39
_cell_measurement_temperature 293(2)
_cell_measurement_theta_max 12.42
_cell_measurement_theta_min 5.45
_cell_volume 1066.50(16)
_diffrn_ambient_temperature 293(2)
_diffrn_measurement_device 'Siemens P4 diffractometer'
_diffrn_measurement_method '\q/2\q scans'
_diffrn_radiation_monochromator graphite
_diffrn_radiation_source 'fine-focus sealed tube'
_diffrn_radiation_type MoK\a
_diffrn_radiation_wavelength 0.71073
_diffrn_reflns_av_R_equivalents 0.0250
_diffrn_reflns_av_sigmaI/netI 0.0491
_diffrn_reflns_limit_h_max 10
_diffrn_reflns_limit_h_min -1
_diffrn_reflns_limit_k_max 17
_diffrn_reflns_limit_k_min -1
_diffrn_reflns_limit_l_max 12
_diffrn_reflns_limit_l_min -12
_diffrn_reflns_number 3194
_diffrn_reflns_theta_max 27.49
_diffrn_reflns_theta_min 2.59
_diffrn_standards_decay_% <3
_diffrn_standards_interval_count 97
_diffrn_standards_number 3
_exptl_absorpt_coefficient_mu 0.088
_exptl_absorpt_correction_type none
_exptl_crystal_colour colourless
_exptl_crystal_density_diffrn 1.322
_exptl_crystal_density_meas ?
_exptl_crystal_description 'rectangular tablet'
_exptl_crystal_F_000 448
_exptl_crystal_size_max 0.56
_exptl_crystal_size_mid 0.42
_exptl_crystal_size_min 0.22
_refine_diff_density_max 0.133
_refine_diff_density_min -0.115
_refine_ls_extinction_coef 0.0036(14)
_refine_ls_extinction_method SHELXL93_(Sheldrick,_1993)
_refine_ls_goodness_of_fit_all 0.852
_refine_ls_goodness_of_fit_obs 1.061
_refine_ls_hydrogen_treatment refall
_refine_ls_matrix_type full
_refine_ls_number_parameters 194
_refine_ls_number_reflns 2451
_refine_ls_number_restraints 0
_refine_ls_restrained_S_all 0.852
_refine_ls_restrained_S_obs 1.061
_refine_ls_R_factor_all 0.0843
_refine_ls_R_factor_obs .0379
_refine_ls_shift/esd_max 0.000
_refine_ls_shift/esd_mean 0.000
_refine_ls_structure_factor_coef Fsqd
_refine_ls_weighting_details 'w = 1/[\s^2^(Fo^2^)+(0.0505P)^2^] where P=(Fo^2^+2Fc^2^)/3'
_refine_ls_weighting_scheme calc
_refine_ls_wR_factor_all 0.1039
_refine_ls_wR_factor_obs .0902
_reflns_number_observed 1286
_reflns_number_total 2451
_reflns_observed_criterion >2sigma(I)
_cod_data_source_file cf1186.cif
_cod_data_source_block I
_cod_depositor_comments
;
The following automatic conversions were performed:

'_exptl_crystal_density_meas' value 'not measured' was changed to '?'
- the value is perceived as not measured.

Automatic conversion script
Id: cif_fix_values 3008 2015-01-20 13:52:24Z robertas 

The following automatic conversions were performed:

'_refine_ls_weighting_scheme' value 'calc w =
1/[\s^2^(Fo^2^)+(0.0505P)^2^] where P=(Fo^2^+2Fc^2^)/3' was changed
to 'calc'. New tag '_refine_ls_weighting_details' was created. The
value of the new tag was set to 'w = 1/[\s^2^(Fo^2^)+(0.0505P)^2^]
where P=(Fo^2^+2Fc^2^)/3'.

Automatic conversion script
Id: cif_fix_values 3143 2015-03-26 13:38:13Z robertas 
;
_cod_original_cell_volume 1066.4(2)
_cod_original_sg_symbol_H-M 'P 21/n'
_cod_database_code 2007150

loop_
_symmetry_equiv_pos_as_xyz
'x, y, z'
'-x+1/2, y+1/2, -z+1/2'
'-x, -y, -z'
'x-1/2, -y-1/2, z-1/2'

loop_
_atom_site_aniso_label
_atom_site_aniso_U_11
_atom_site_aniso_U_22
_atom_site_aniso_U_33
_atom_site_aniso_U_12
_atom_site_aniso_U_13
_atom_site_aniso_U_23
O1 .0584(7) .0516(6) .0389(5) -.0003(5) .0069(5) -.0031(5)
O11 .1089(11) .0829(9) .0441(6) .0023(8) .0055(7) -.0105(7)
C2 .0598(10) .0651(11) .0417(8) -.0073(9) .0027(8) .0025(8)
C3 .0595(11) .0632(11) .0502(9) -.0075(9) -.0021(9) .0127(9)
C4 .0416(8) .0501(9) .0636(10) -.0066(8) .0047(8) .0123(8)
C5 .0555(10) .0434(9) .0685(11) -.0001(8) .0169(8) -.0061(8)
C6 .0632(11) .0531(10) .0546(10) -.0088(9) .0182(9) -.0136(8)
C7 .0481(9) .0534(10) .0432(8) -.0136(8) .0105(7) -.0024(7)
C8 .0423(8) .0436(9) .0433(8) -.0075(7) .0102(7) .0014(6)
C9 .0414(8) .0438(8) .0417(8) -.0068(7) .0126(7) -.0024(6)
C10 .0416(8) .0418(8) .0548(9) -.0051(7) .0122(7) .0016(7)
C12 .0705(13) .0777(13) .0433(9) -.0153(11) .0078(9) -.0012(9)
C13 .0751(13) .0745(13) .0481(9) -.0136(11) -.0044(9) .0174(10)
C14 .0570(11) .0584(11) .0671(11) -.0001(9) .0030(9) .0161(9)
C15 .0514(10) .0505(10) .0520(9) .0007(8) .0120(8) .0053(7)
C16 .0661(13) .0574(12) .096(2) .0062(11) .0089(13) .0214(11)

loop_
_atom_site_label
_atom_site_fract_x
_atom_site_fract_y
_atom_site_fract_z
_atom_site_U_iso_or_equiv
_atom_site_thermal_displace_type
_atom_site_calc_flag
_atom_site_refinement_flags
_atom_site_occupancy
_atom_site_disorder_group
_atom_site_type_symbol
O1 .25121(13) .42615(7) .32124(9) .0495(3) Uani d . 1 . O
O11 .1987(2) .39496(10) .09998(11) .0789(4) Uani d . 1 . O
C2 .1806(2) .45357(13) .1917(2) .0558(4) Uani d . 1 . C
C3 .0935(2) .54661(13) .1794(2) .0583(5) Uani d . 1 . C
C4 .0775(2) .60623(12) .2867(2) .0519(4) Uani d . 1 . C
C5 .1418(2) .63040(13) .5427(2) .0550(4) Uani d . 1 . C
C6 .2158(2) .59644(13) .6656(2) .0561(4) Uani d . 1 . C
C7 .3046(2) .50641(12) .67658(15) .0479(4) Uani d . 1 . C
C8 .3165(2) .44962(11) .55884(14) .0426(4) Uani d . 1 . C
C9 .2372(2) .48586(11) .43436(13) .0417(4) Uani d . 1 . C
C10 .1504(2) .57545(11) .42176(15) .0455(4) Uani d . 1 . C
C12 .3863(3) .4731(2) .8131(2) .0638(5) Uani d . 1 . C
C13 .4845(3) .3822(2) .8107(2) .0668(5) Uani d . 1 . C
C14 .4959(2) .32831(15) .6988(2) .0612(5) Uani d . 1 . C
C15 .4110(2) .35393(13) .5622(2) .0508(4) Uani d . 1 . C
C16 -.0144(3) .7034(2) .2682(3) .0732(6) Uani d . 1 . C
H3 .047(2) .5613(12) .0898(19) .069(5) Uiso d . 1 . H
H5 .082(2) .6901(13) .5371(17) .070(5) Uiso d . 1 . H
H6 .2122(19) .6332(12) .7489(16) .057(5) Uiso d . 1 . H
H12A .457(3) .5272(16) .858(2) .098(7) Uiso d . 1 . H
H12B .305(3) .4682(16) .878(2) .108(8) Uiso d . 1 . H
H13 .544(2) .3602(13) .8931(19) .074(6) Uiso d . 1 . H
H14 .567(2) .2698(13) .7008(16) .063(5) Uiso d . 1 . H
H15A .331(2) .2960(13) .5254(16) .073(5) Uiso d . 1 . H
H15B .489(2) .3538(13) .4967(18) .073(5) Uiso d . 1 . H
H16A -.072(3) .7082(19) .173(3) .140(10) Uiso d . 1 . H
H16B .061(3) .7572(16) .2962(19) .090(7) Uiso d . 1 . H
H16C -.097(3) .7084(18) .335(2) .121(9) Uiso d . 1 . H

loop_
_atom_type_symbol
_atom_type_description
_atom_type_scat_dispersion_real
_atom_type_scat_dispersion_imag
_atom_type_scat_source
C C 0.0033 0.0016 'International Tables Vol C Tables 4.2.6.8 and 6.1.1.4'
H H 0.0000 0.0000 'International Tables Vol C Tables 4.2.6.8 and 6.1.1.4'
O O 0.0106 0.0060 'International Tables Vol C Tables 4.2.6.8 and 6.1.1.4'

loop_
_geom_angle_atom_site_label_1
_geom_angle_atom_site_label_2
_geom_angle_atom_site_label_3
_geom_angle
C9 O1 C2 121.24(12)
O11 C2 O1 115.7(2)
O11 C2 C3 126.9(2)
O1 C2 C3 117.30(15)
C4 C3 C2 123.1(2)
C3 C4 C10 118.8(2)
C3 C4 C16 121.0(2)
C10 C4 C16 120.3(2)
C6 C5 C10 120.7(2)
C5 C6 C7 121.8(2)
C8 C7 C6 119.27(14)
C8 C7 C12 120.8(2)
C6 C7 C12 119.9(2)
C7 C8 C9 117.53(14)
C7 C8 C15 122.32(14)
C9 C8 C15 120.15(13)
O1 C9 C10 121.05(13)
O1 C9 C8 115.17(13)
C10 C9 C8 123.78(13)
C9 C10 C5 116.85(15)
C9 C10 C4 118.59(14)
C5 C10 C4 124.6(2)
C13 C12 C7 115.1(2)
C14 C13 C12 124.0(2)
C13 C14 C15 123.6(2)
C14 C15 C8 114.0(2)

loop_
_geom_bond_atom_site_label_1
_geom_bond_atom_site_label_2
_geom_bond_site_symmetry_2
_geom_bond_distance
_geom_bond_publ_flag
O1 C9 . 1.380(2) ?
O1 C2 . 1.381(2) ?
O11 C2 . 1.213(2) ?
C2 C3 . 1.431(2) ?
C3 C4 . 1.337(2) ?
C4 C10 . 1.446(2) ?
C4 C16 . 1.500(2) ?
C5 C6 . 1.361(2) ?
C5 C10 . 1.402(2) ?
C6 C7 . 1.403(2) ?
C7 C8 . 1.393(2) ?
C7 C12 . 1.491(2) ?
C8 C9 . 1.399(2) ?
C8 C15 . 1.493(2) ?
C9 C10 . 1.390(2) ?
C12 C13 . 1.459(3) ?
C13 C14 . 1.324(3) ?
C14 C15 . 1.474(2) ?

loop_
_geom_hbond_atom_site_label_D
_geom_hbond_atom_site_label_H
_geom_hbond_atom_site_label_A
_geom_hbond_site_symmetry_A
_geom_hbond_distance_DH
_geom_hbond_distance_HA
_geom_hbond_distance_DA
_geom_hbond_angle_DHA
C3 H3 O11 3_565 0.94(2) 2.64(2) 3.509(2) 154.0(10)
C12 H12B O11 1_556 0.98(2) 2.62(2) 3.519(2) 152(2)

loop_
_geom_torsion_atom_site_label_1
_geom_torsion_atom_site_label_2
_geom_torsion_atom_site_label_3
_geom_torsion_atom_site_label_4
_geom_torsion
C9 O1 C2 O11 -179.07(14)
C9 O1 C2 C3 0.5(2)
O11 C2 C3 C4 179.0(2)
O1 C2 C3 C4 -0.5(2)
C2 C3 C4 C10 -0.3(3)
C2 C3 C4 C16 179.7(2)
C10 C5 C6 C7 0.7(3)
C5 C6 C7 C8 -0.5(2)
C5 C6 C7 C12 178.9(2)
C6 C7 C8 C9 -0.4(2)
C12 C7 C8 C9 -179.74(15)
C6 C7 C8 C15 179.03(15)
C12 C7 C8 C15 -0.3(2)
C2 O1 C9 C10 0.4(2)
C2 O1 C9 C8 -179.19(13)
C7 C8 C9 O1 -179.26(12)
C15 C8 C9 O1 1.3(2)
C7 C8 C9 C10 1.2(2)
C15 C8 C9 C10 -178.26(14)
O1 C9 C10 C5 179.41(13)
C8 C9 C10 C5 -1.0(2)
O1 C9 C10 C4 -1.2(2)
C8 C9 C10 C4 178.32(13)
C6 C5 C10 C9 0.1(2)
C6 C5 C10 C4 -179.2(2)
C3 C4 C10 C9 1.2(2)
C16 C4 C10 C9 -178.8(2)
C3 C4 C10 C5 -179.5(2)
C16 C4 C10 C5 0.5(2)
C8 C7 C12 C13 3.5(2)
C6 C7 C12 C13 -175.9(2)
C7 C12 C13 C14 -3.6(3)
C12 C13 C14 C15 0.3(3)
C13 C14 C15 C8 2.9(3)
C7 C8 C15 C14 -2.8(2)
C9 C8 C15 C14 176.55(14)

loop_
_cod_related_entry_id
_cod_related_entry_database
_cod_related_entry_code
1 ChemSpider 9281810
